data_2019801
loop_
_publ_author_name
'Arderne, Charmaine'
'Olivier, Denise K.'
'Ndinteh, Derek T.'

_publ_section_title
;
 Charge-assisted hydrogen bonding in salts of
 2-amino-1<i>H</i>-benzimidazole with 3-phenylpropynoic acid and
 oct-2-ynoic acid
;
_journal_coeditor_code EG3173
_journal_issue 2
_journal_name_full 'Acta Crystallographica Section C'
_journal_page_first
;
;
_journal_paper_doi 10.1107/S2053229615001047
_journal_volume 71
_journal_year 2015
_chemical_formula_iupac 'C7 H8 N3 + , C9 H5 O2 -'
_chemical_formula_moiety 'C7 H8 N3 +, C9 H5 O2 -'
_chemical_formula_sum 'C16 H13 N3 O2'
_chemical_formula_weight 279.29
_chemical_name_systematic
;
2-amino-1<i>H</i>-benzimidazolium 3-phenylpropynoate
;
_space_group_crystal_system monoclinic
_space_group_IT_number 14
_space_group_name_Hall '-P 2ybc'
_space_group_name_H-M_alt 'P 1 21/c 1'
_symmetry_space_group_name_Hall '-P 2ybc'
_symmetry_space_group_name_H-M 'P 1 21/c 1'
_atom_sites_solution_hydrogens mixed
_cell_angle_alpha 90
_cell_angle_beta 118.531(2)
_cell_angle_gamma 90
_cell_formula_units_Z 4
_cell_length_a 11.9391(11)
_cell_length_b 11.3093(10)
_cell_length_c 11.7865(11)
_cell_measurement_reflns_used 1404
_cell_measurement_temperature 100.10
_cell_measurement_theta_max 19.77
_cell_measurement_theta_min 2.24
_cell_volume 1398.2(2)
_computing_cell_refinement
;
SAINT (Bruker, 2012)
;
_computing_data_collection
;
APEX2 (Bruker, 2012)
;
_computing_data_reduction
;
SAINT (Bruker, 2012)
;
_computing_molecular_graphics
;
OLEX2 (Dolomanov <i>et al.</i>, 2009) and Mercury (Macrae <i>et al.</i>,
2008)
;
_computing_publication_material
;
OLEX2 (Dolomanov <i>et al.</i>, 2009), PLATON (Spek, 2009) and
publCIF (Westrip, 2010)
;
_computing_structure_refinement
;
SHELXL2014/7 (Sheldrick, 2014)
;
_computing_structure_solution
;
SHELXS2014/7 (Sheldrick, 2014)
;
_diffrn_ambient_temperature 100.15
_diffrn_measured_fraction_theta_full 1.000
_diffrn_measured_fraction_theta_max 0.999
_diffrn_measurement_device_type 'Bruker APEXII CCD area-detector'
_diffrn_measurement_method '\f and \w scans'
_diffrn_radiation_monochromator graphite
_diffrn_radiation_type MoK\a
_diffrn_radiation_wavelength 0.71073
_diffrn_reflns_av_R_equivalents 0.0343
_diffrn_reflns_limit_h_max 15
_diffrn_reflns_limit_h_min -15
_diffrn_reflns_limit_k_max 15
_diffrn_reflns_limit_k_min -15
_diffrn_reflns_limit_l_max 15
_diffrn_reflns_limit_l_min -15
_diffrn_reflns_number 26493
_diffrn_reflns_theta_full 25.242
_diffrn_reflns_theta_max 28.319
_diffrn_reflns_theta_min 1.942
_diffrn_standards_number 0
_exptl_absorpt_coefficient_mu 0.090
_exptl_absorpt_correction_T_max 0.7457
_exptl_absorpt_correction_T_min 0.6650
_exptl_absorpt_correction_type multi-scan
_exptl_absorpt_process_details
;
(SADABS; Bruker, 2008)
;
_exptl_crystal_colour colourless
_exptl_crystal_density_diffrn 1.327
_exptl_crystal_description block
_exptl_crystal_F_000 584
_exptl_crystal_size_max 0.25
_exptl_crystal_size_mid 0.1
_exptl_crystal_size_min 0.05
_refine_diff_density_max 0.250
_refine_diff_density_min -0.257
_refine_ls_extinction_method none
_refine_ls_goodness_of_fit_ref 1.035
_refine_ls_hydrogen_treatment mixed
_refine_ls_matrix_type full
_refine_ls_number_parameters 206
_refine_ls_number_reflns 3461
_refine_ls_number_restraints 0
_refine_ls_restrained_S_all 1.035
_refine_ls_R_factor_all 0.0465
_refine_ls_R_factor_gt 0.0363
_refine_ls_shift/su_max 0.001
_refine_ls_shift/su_mean 0.000
_refine_ls_structure_factor_coef Fsqd
_refine_ls_weighting_details 'w = 1/[\s^2^(Fo^2^)+(0.0429P)^2^+0.4559P] where P=(Fo^2^+2Fc^2^)/3'
_refine_ls_weighting_scheme calc
_refine_ls_wR_factor_gt 0.0872
_refine_ls_wR_factor_ref 0.0939
_reflns_number_gt 2858
_reflns_number_total 3461
_reflns_threshold_expression I>2\s(I)
_cod_data_source_file eg3173sup1.cif
_cod_data_source_block I
_cod_database_code 2019801
_cod_database_fobs_code 2019801
_shelx_space_group_comment
;
The symmetry employed for this shelxl refinement is uniquely defined
by the following loop, which should always be used as a source of
symmetry information in preference to the above space-group names.
They are only intended as comments.
;
_shelx_estimated_absorpt_t_min 0.978
_shelx_estimated_absorpt_t_max 0.995

loop_
_space_group_symop_operation_xyz
'x, y, z'
'-x, y+1/2, -z+1/2'
'-x, -y, -z'
'x, -y-1/2, z-1/2'

loop_
_atom_site_type_symbol
_atom_site_label
_atom_site_fract_x
_atom_site_fract_y
_atom_site_fract_z
_atom_site_U_iso_or_equiv
_atom_site_adp_type
_atom_site_calc_flag
_atom_site_occupancy
O O1 0.43475(7) 0.85709(7) 0.41840(7) 0.02078(18) Uani d 1
O O2 0.36467(8) 0.91433(7) 0.55484(7) 0.02016(18) Uani d 1
C C1 0.10503(10) 1.27170(11) 0.27195(12) 0.0255(3) Uani d 1
H H1 0.1423 1.2721 0.3634 0.031 Uiso calc 1
C C2 0.02565(11) 1.36399(11) 0.20088(14) 0.0323(3) Uani d 1
H H2A 0.0097 1.4275 0.2439 0.039 Uiso calc 1
C C3 -0.03018(12) 1.36341(13) 0.06742(15) 0.0362(3) Uani d 1
H H3A -0.0847 1.4263 0.0187 0.043 Uiso calc 1
C C4 -0.00614(13) 1.27070(15) 0.00515(14) 0.0424(4) Uani d 1
H H4 -0.0446 1.2704 -0.0864 0.051 Uiso calc 1
C C5 0.07350(12) 1.17826(13) 0.07508(12) 0.0339(3) Uani d 1
H H5 0.0893 1.1151 0.0315 0.041 Uiso calc 1
C C6 0.13047(10) 1.17835(10) 0.21010(11) 0.0215(2) Uani d 1
C C7 0.21449(10) 1.08479(10) 0.28664(10) 0.0209(2) Uani d 1
C C8 0.28506(10) 1.01043(10) 0.35731(10) 0.0194(2) Uani d 1
C C9 0.36808(10) 0.92079(9) 0.45002(10) 0.0161(2) Uani d 1
N N1 0.49450(10) 0.73019(9) 0.73155(9) 0.0213(2) Uani d 1
H H1A 0.4495(14) 0.7893(14) 0.6758(15) 0.033(4) Uiso d 1
H H1B 0.4696(14) 0.7010(13) 0.7848(15) 0.031(4) Uiso d 1
N N2 0.56532(8) 0.67316(8) 0.58324(8) 0.01666(19) Uani d 1
H H2 0.5249(15) 0.7372(14) 0.5267(15) 0.039(4) Uiso d 1
N N3 0.61582(9) 0.55714(8) 0.75066(9) 0.0189(2) Uani d 1
H H3 0.6210(15) 0.5252(15) 0.8239(16) 0.043(4) Uiso d 1
C C10 0.66516(10) 0.50429(10) 0.67705(10) 0.0176(2) Uani d 1
C C11 0.73280(10) 0.40034(10) 0.69448(11) 0.0217(2) Uani d 1
H H11 0.7534 0.3502 0.7665 0.026 Uiso calc 1
C C12 0.76921(10) 0.37271(11) 0.60164(11) 0.0237(2) Uani d 1
H H12 0.8163 0.3024 0.6106 0.028 Uiso calc 1
C C13 0.73787(10) 0.44648(11) 0.49547(11) 0.0221(2) Uani d 1
H H13 0.7645 0.4252 0.4340 0.027 Uiso calc 1
C C14 0.66848(10) 0.55066(10) 0.47735(10) 0.0189(2) Uani d 1
H H14 0.6467 0.6004 0.4048 0.023 Uiso calc 1
C C15 0.63301(9) 0.57794(9) 0.57039(10) 0.0165(2) Uani d 1
C C16 0.55458(10) 0.65706(9) 0.69080(10) 0.0175(2) Uani d 1

loop_
_atom_site_aniso_label
_atom_site_aniso_U_11
_atom_site_aniso_U_22
_atom_site_aniso_U_33
_atom_site_aniso_U_12
_atom_site_aniso_U_13
_atom_site_aniso_U_23
O1 0.0282(4) 0.0193(4) 0.0186(4) 0.0055(3) 0.0143(3) 0.0025(3)
O2 0.0288(4) 0.0183(4) 0.0165(4) 0.0001(3) 0.0133(3) -0.0009(3)
C1 0.0186(5) 0.0229(6) 0.0309(6) -0.0038(5) 0.0086(5) -0.0023(5)
C2 0.0211(5) 0.0198(6) 0.0525(8) -0.0025(5) 0.0148(5) -0.0018(6)
C3 0.0222(6) 0.0341(7) 0.0532(8) 0.0096(5) 0.0187(6) 0.0229(6)
C4 0.0328(7) 0.0661(11) 0.0323(7) 0.0235(7) 0.0189(6) 0.0241(7)
C5 0.0314(6) 0.0480(8) 0.0261(6) 0.0184(6) 0.0167(5) 0.0099(6)
C6 0.0165(5) 0.0242(6) 0.0246(5) 0.0018(4) 0.0105(4) 0.0058(4)
C7 0.0194(5) 0.0234(6) 0.0202(5) -0.0009(4) 0.0098(4) -0.0001(4)
C8 0.0209(5) 0.0211(5) 0.0178(5) -0.0005(4) 0.0106(4) -0.0009(4)
C9 0.0183(5) 0.0143(5) 0.0151(4) -0.0031(4) 0.0073(4) -0.0015(4)
N1 0.0288(5) 0.0204(5) 0.0182(4) 0.0015(4) 0.0142(4) 0.0019(4)
N2 0.0193(4) 0.0162(4) 0.0151(4) 0.0008(4) 0.0087(3) 0.0025(3)
N3 0.0219(4) 0.0187(5) 0.0147(4) -0.0004(4) 0.0076(4) 0.0034(3)
C10 0.0154(4) 0.0187(5) 0.0156(5) -0.0026(4) 0.0049(4) 0.0010(4)
C11 0.0174(5) 0.0195(6) 0.0225(5) -0.0002(4) 0.0049(4) 0.0048(4)
C12 0.0171(5) 0.0197(6) 0.0304(6) 0.0018(4) 0.0081(4) 0.0000(5)
C13 0.0184(5) 0.0231(6) 0.0258(5) -0.0011(4) 0.0114(4) -0.0031(4)
C14 0.0174(5) 0.0204(5) 0.0182(5) -0.0010(4) 0.0080(4) 0.0013(4)
C15 0.0144(4) 0.0148(5) 0.0174(5) -0.0013(4) 0.0054(4) 0.0011(4)
C16 0.0189(5) 0.0169(5) 0.0148(4) -0.0036(4) 0.0067(4) 0.0003(4)

loop_
_atom_type_symbol
_atom_type_description
_atom_type_scat_dispersion_real
_atom_type_scat_dispersion_imag
_atom_type_scat_source
C C 0.0033 0.0016 'International Tables Vol C Tables 4.2.6.8 and 6.1.1.4'
H H 0.0000 0.0000 'International Tables Vol C Tables 4.2.6.8 and 6.1.1.4'
N N 0.0061 0.0033 'International Tables Vol C Tables 4.2.6.8 and 6.1.1.4'
O O 0.0106 0.0060 'International Tables Vol C Tables 4.2.6.8 and 6.1.1.4'

loop_
_geom_angle_atom_site_label_1
_geom_angle_atom_site_label_2
_geom_angle_atom_site_label_3
_geom_angle
C2 C1 H1 119.7
C2 C1 C6 120.59(12)
C6 C1 H1 119.7
C1 C2 H2A 120.0
C3 C2 C1 120.06(13)
C3 C2 H2A 120.0
C2 C3 H3A 120.1
C2 C3 C4 119.74(12)
C4 C3 H3A 120.1
C3 C4 H4 119.6
C3 C4 C5 120.76(13)
C5 C4 H4 119.6
C4 C5 H5 120.1
C4 C5 C6 119.82(13)
C6 C5 H5 120.1
C1 C6 C5 119.03(11)
C1 C6 C7 119.24(10)
C5 C6 C7 121.74(11)
C8 C7 C6 175.78(12)
C7 C8 C9 176.11(11)
O1 C9 O2 125.53(10)
O1 C9 C8 118.19(9)
O2 C9 C8 116.28(9)
H1A N1 H1B 120.5(13)
C16 N1 H1A 115.5(10)
C16 N1 H1B 116.9(10)
C15 N2 H2 129.8(9)
C16 N2 H2 121.4(9)
C16 N2 C15 108.54(9)
C10 N3 H3 124.2(11)
C16 N3 H3 127.1(11)
C16 N3 C10 108.56(9)
N3 C10 C15 106.71(9)
C11 C10 N3 131.38(10)
C11 C10 C15 121.91(10)
C10 C11 H11 121.5
C10 C11 C12 116.92(10)
C12 C11 H11 121.5
C11 C12 H12 119.4
C11 C12 C13 121.26(11)
C13 C12 H12 119.4
C12 C13 H13 119.1
C14 C13 C12 121.73(11)
C14 C13 H13 119.1
C13 C14 H14 121.6
C15 C14 C13 116.73(10)
C15 C14 H14 121.6
N2 C15 C10 106.61(9)
C14 C15 N2 131.95(10)
C14 C15 C10 121.44(10)
N1 C16 N2 124.62(10)
N1 C16 N3 125.83(10)
N2 C16 N3 109.54(9)

loop_
_geom_bond_atom_site_label_1
_geom_bond_atom_site_label_2
_geom_bond_distance
O1 C9 1.2550(13)
O2 C9 1.2576(12)
C1 H1 0.9500
C1 C2 1.3896(17)
C1 C6 1.3962(17)
C2 H2A 0.9500
C2 C3 1.385(2)
C3 H3A 0.9500
C3 C4 1.386(2)
C4 H4 0.9500
C4 C5 1.3884(18)
C5 H5 0.9500
C5 C6 1.4005(17)
C6 C7 1.4406(15)
C7 C8 1.2002(16)
C8 C9 1.4729(15)
N1 H1A 0.911(16)
N1 H1B 0.878(16)
N1 C16 1.3259(14)
N2 H2 0.945(16)
N2 C15 1.3974(14)
N2 C16 1.3462(13)
N3 H3 0.910(17)
N3 C10 1.3948(14)
N3 C16 1.3479(14)
C10 C11 1.3849(16)
C10 C15 1.4002(14)
C11 H11 0.9500
C11 C12 1.3922(17)
C12 H12 0.9500
C12 C13 1.3981(17)
C13 H13 0.9500
C13 C14 1.3968(16)
C14 H14 0.9500
C14 C15 1.3859(15)

loop_
_geom_hbond_atom_site_label_D
_geom_hbond_atom_site_label_H
_geom_hbond_atom_site_label_A
_geom_hbond_site_symmetry_A
_geom_hbond_distance_DH
_geom_hbond_distance_HA
_geom_hbond_distance_DA
_geom_hbond_angle_DHA
N1 H1A O2 . 0.911(16) 1.918(17) 2.8273(13) 175.7(14)
N1 H1B O1 4_576 0.878(16) 1.925(16) 2.7989(12) 173.0(14)
N2 H2 O1 . 0.945(16) 1.821(17) 2.7637(12) 175.1(14)
N3 H3 O2 2_646 0.910(17) 1.847(17) 2.7217(12) 160.5(15)

loop_
_geom_torsion_atom_site_label_1
_geom_torsion_atom_site_label_2
_geom_torsion_atom_site_label_3
_geom_torsion_atom_site_label_4
_geom_torsion
C1 C2 C3 C4 -0.26(19)
C2 C1 C6 C5 -0.79(17)
C2 C1 C6 C7 179.20(10)
C2 C3 C4 C5 -0.1(2)
C3 C4 C5 C6 0.0(2)
C4 C5 C6 C1 0.47(19)
C4 C5 C6 C7 -179.52(12)
C6 C1 C2 C3 0.70(18)
N3 C10 C11 C12 -179.71(11)
N3 C10 C15 N2 0.09(11)
N3 C10 C15 C14 179.85(9)
C10 N3 C16 N1 179.28(10)
C10 N3 C16 N2 -1.80(12)
C10 C11 C12 C13 -0.43(16)
C11 C10 C15 N2 179.68(10)
C11 C10 C15 C14 -0.56(16)
C11 C12 C13 C14 -0.24(17)
C12 C13 C14 C15 0.51(16)
C13 C14 C15 N2 179.57(11)
C13 C14 C15 C10 -0.12(15)
C15 N2 C16 N1 -179.21(10)
C15 N2 C16 N3 1.86(12)
C15 C10 C11 C12 0.82(16)
C16 N2 C15 C10 -1.18(11)
C16 N2 C15 C14 179.09(11)
C16 N3 C10 C11 -178.50(11)
C16 N3 C10 C15 1.03(11)
